data_7702070
loop_
_publ_author_name
'Lee, Jeong Hwan'
'Kim, Eun Jeong'
'L\'opez-Arbeloa, Fernando'
'Hong, Suk Bong'
'Camblor, Miguel A.'

_publ_section_title
;
 Microporous aluminophosphates synthesized with 1,2,3-trimethylimidazolium
 and fluoride.
;
_journal_issue 18
_journal_name_full 'Dalton transactions (Cambridge, England : 2003)'
_journal_page_first 7616
_journal_page_last 7626
_journal_paper_doi 10.1039/c6dt00734a
_journal_volume 45
_journal_year 2016
_chemical_formula_moiety '(C6N2H11)2 Al6P6O24F2'
_chemical_formula_sum 'C7.83 Al3 F N2 O12 P3'
_chemical_formula_weight 506.95
_chemical_name_common 'aluminophosphate chabazite'
_chemical_name_systematic 'triclinic AlPO4-34'
_space_group_IT_number 2
_space_group_name_Hall '-P 1'
_space_group_name_H-M_alt 'P -1'
_symmetry_cell_setting triclinic
_symmetry_space_group_name_H-M 'P -1'
_audit_creation_date 2015-04-29T16:08
_audit_creation_method 'from EXP file using GSAS2CIF'
_audit_update_record
;
2016-02-23 deposited with the CCDC.
2016-03-21 downloaded from the CCDC.
;
_cell_angle_alpha 85.2128(5)
_cell_angle_beta 77.3119(6)
_cell_angle_gamma 89.3472(6)
_cell_formula_units_Z 2
_cell_length_a 9.22763(8)
_cell_length_b 9.28611(7)
_cell_length_c 9.37888(6)
_cell_volume 781.285(10)
_computing_structure_refinement GSAS
_diffrn_ambient_temperature 293
_diffrn_radiation_polarisn_ratio 0.99
_diffrn_radiation_probe x-ray
_diffrn_radiation_wavelength 0.82548
_exptl_absorpt_correction_T_max 1.00000
_exptl_absorpt_correction_T_min 1.00000
_exptl_absorpt_process_details
;   GSAS Absorption/surface roughness correction: function number 0
 No correction is applied.
;
_exptl_crystal_colour white
_exptl_crystal_recrystallization_method 'Hydrothermal crystallization'
_pd_block_id 2015-04-29T16:08|CHAREDNOH|M.A._Camblor|BM25A_Spline_ESRF
_pd_calc_method 'Rietveld Refinement'
_pd_instr_location ' ?'
_pd_meas_2theta_range_inc 0.01
_pd_meas_2theta_range_max 62.0
_pd_meas_2theta_range_min 2.0
_pd_meas_number_of_points 6001
_pd_phase_name 'from /media/Datos/ESRF/ZM1752_16/ZM1752GSAS/final/withreducedcell/'
_pd_proc_2theta_range_inc 0.01
_pd_proc_2theta_range_max 61.99187
_pd_proc_2theta_range_min 1.99188
_pd_proc_info_datetime 2015-04-29T16:08:17
_pd_proc_info_excluded_regions ' ?'
_pd_proc_ls_background_function
;   GSAS Background function number 1 with 35 terms.
 Shifted Chebyshev function of 1st kind
      1:    1182.40     2:   -1140.19     3:    792.630     4:   -553.504    
      5:    369.965     6:   -232.054     7:    223.233     8:   -229.297    
      9:    183.812    10:   -88.0086    11:    22.2461    12:    11.0820    
     13:   -22.5875    14:   -2.98670    15:    44.7051    16:   -46.7545    
     17:    20.4240    18:   0.977641    19:   -16.3419    20:    19.1830    
     21:   -9.03041    22:   -3.68260    23:    12.7239    24:   -12.0445    
     25:    9.12837    26:  -0.857521    27:   -3.71134    28:    5.24233    
     29:   -2.06503    30:    1.30446    31:    8.71444    32:   -7.62949    
     33:    2.86713    34:   -1.33815    35:    8.44502    
;
_pd_proc_ls_peak_cutoff 0.00100
_pd_proc_ls_pref_orient_corr
;   March-Dollase
 AXIS  1 Ratio=     1.320 Frac     0.354  h= 1.000  k=-1.000  l= 0.000
 AXIS  2 Ratio=     1.898 Frac     0.117  h= 1.000  k= 0.000  l= 0.000
 AXIS  3 Ratio=     1.044 Frac     0.528  h= 0.000  k= 0.000  l= 1.000
 Prefered orientation correction range: Min=   0.74365, Max=   1.31359
;
_pd_proc_ls_profile_function
;
 CW Profile function number 4 with  27 terms
 Pseudovoigt profile coefficients as parameterized in
 P. Thompson, D.E. Cox & J.B. Hastings (1987). J. Appl. Cryst.,20,79-83.
 Asymmetry correction of L.W. Finger, D.E. Cox & A. P. Jephcoat (1994).
 J. Appl. Cryst.,27,892-900.
 Microstrain broadening by P.W. Stephens,  (1999). J. Appl. Cryst.,32,281-289.
 #1(GU)   =   10.911 #2(GV)   =   -0.550 #3(GW)   =    0.011
 #4(GP)   =    3.554 #5(LX)   =    0.000 #6(ptec) =     0.00
 #7(trns) =     0.00 #8(shft) =   0.0000 #9(sfec) =     0.00
 #10(S/L) =   0.0118 #11(H/L) =   0.0036 #12(eta) =   0.7426
 Peak tails are ignored  where the intensity is below 0.0010 times the peak
   Aniso. broadening axis   0.0   0.0   1.0
;
_pd_proc_ls_prof_R_factor 0.0441
_pd_proc_ls_prof_wR_expected 0.0232
_pd_proc_ls_prof_wR_factor 0.0601
_pd_proc_number_of_points 6001
_pd_spec_mounting ' ?'
_refine_ls_goodness_of_fit_all 2.61
_refine_ls_matrix_type full
_refine_ls_number_parameters 119
_refine_ls_number_restraints 0
_refine_ls_R_Fsqd_factor 0.06202
_refine_ls_shift/su_max 0.03
_refine_ls_shift/su_mean 0.00
_reflns_d_resolution_high 0.802
_reflns_d_resolution_low 9.253
_reflns_limit_h_max 11
_reflns_limit_h_min 0
_reflns_limit_k_max 11
_reflns_limit_k_min -11
_reflns_limit_l_max 11
_reflns_limit_l_min -11
_reflns_number_total 3186
_cod_data_source_file c6dt00734a2.cif
_cod_data_source_block CHAREDNOH_publ
_cod_depositor_comments
;
The following automatic conversions were performed:

data item '_geom_angle_publ_flag' value 'N' was changed to 'n' in
accordance with the
/home/saulius/struct/COD-crude-data/automatic-downloads/DataCite-retrospective/RSC/depositions/lib/dictionaries/cif_core.dic
dictionary named 'cif_core.dic' version 2.4.2 last updated on
2011-04-26 (69 times).

data item '_geom_bond_publ_flag' value 'N' was changed to 'n' in
accordance with the
/home/saulius/struct/COD-crude-data/automatic-downloads/DataCite-retrospective/RSC/depositions/lib/dictionaries/cif_core.dic
dictionary named 'cif_core.dic' version 2.4.2 last updated on
2011-04-26 (90 times).

Automatic conversion script
Id: cif_fix_values 6909 2019-04-08 15:41:33Z antanas 
;
_cod_original_cell_volume 781.284(12)
_cod_database_code 7702070
_gsas_exptl_extinct_corr_t_min 1.00000
_gsas_exptl_extinct_corr_t_max 1.00000

loop_
_symmetry_equiv_pos_site_id
_symmetry_equiv_pos_as_xyz
1 +x,+y,+z
-1 -x,-y,-z

loop_
_atom_site_type_symbol
_atom_site_label
_atom_site_fract_x
_atom_site_fract_y
_atom_site_fract_z
_atom_site_occupancy
_atom_site_thermal_displace_type
_atom_site_U_iso_or_equiv
_atom_site_symmetry_multiplicity
Al Al1 0.8664(4) 0.0653(4) 0.0841(4) 1.0 Uiso 0.0067(10) 2
P P2 0.1700(4) 0.13943(32) 0.13700(32) 1.0 Uiso 0.0064(4) 2
P P3 0.3755(4) 0.12060(33) 0.67611(34) 1.0 Uiso 0.0064(4) 2
P P4 0.6209(4) 0.31593(32) 0.09528(30) 1.0 Uiso 0.0064(4) 2
Al Al5 0.6232(4) 0.65829(34) 0.0856(4) 1.0 Uiso 0.0076(7) 2
Al Al6 0.3956(4) 0.1193(4) 0.3395(4) 1.0 Uiso 0.0076(7) 2
O O1 0.7728(8) 0.2336(7) 0.0668(7) 1.0 Uiso 0.0068(5) 2
F F1 0.0154(6) 0.1050(5) 0.9194(5) 1.0 Uiso 0.0081(15) 2
O O2 0.5271(8) 0.0510(7) 0.6690(6) 1.0 Uiso 0.0068(5) 2
O O3 0.2540(8) 0.0126(7) 0.7460(6) 1.0 Uiso 0.0068(5) 2
O O4 -0.0001(8) 0.1447(6) 0.1855(6) 1.0 Uiso 0.0068(5) 2
O O5 0.4598(8) 0.6877(6) 0.0381(6) 1.0 Uiso 0.0068(5) 2
O O6 0.2329(8) 0.0236(6) 0.0367(6) 1.0 Uiso 0.0068(5) 2
O O7 0.3611(7) 0.1678(6) 0.5172(7) 1.0 Uiso 0.0068(5) 2
O O8 0.6493(7) 0.4751(7) 0.1242(7) 1.0 Uiso 0.0068(5) 2
O O9 0.2278(7) 0.1194(6) 0.2803(6) 1.0 Uiso 0.0068(5) 2
O O10 0.2315(8) 0.2863(6) 0.0597(6) 1.0 Uiso 0.0068(5) 2
O O11 0.3682(8) 0.2552(6) 0.7566(6) 1.0 Uiso 0.0068(5) 2
O O12 0.5117(8) 0.2546(6) 0.2333(6) 1.0 Uiso 0.0068(5) 2
N N1 0.0950(6) 0.5820(5) 0.3051(4) 1.0 Uiso 0.0761(26) 2
C C2 0.0995(5) 0.6838(4) 0.3960(4) 1.0 Uiso 0.0761(26) 2
N N3 0.2073(5) 0.6496(5) 0.4663(5) 1.0 Uiso 0.0761(26) 2
C C4 0.2737(6) 0.5213(6) 0.4183(7) 1.16667 Uiso 0.174(5) 2
C C5 0.2039(7) 0.4793(5) 0.3180(6) 1.16667 Uiso 0.174(5) 2
C C6 -0.0066(8) 0.5737(8) 0.2041(5) 1.5 Uiso 0.1387(27) 2
C C7 -0.0006(7) 0.8118(6) 0.4126(8) 1.5 Uiso 0.1387(27) 2
C C8 0.2563(7) 0.7283(8) 0.5786(6) 1.5 Uiso 0.1387(27) 2

loop_
_atom_type_symbol
_atom_type_number_in_cell
_atom_type_scat_dispersion_real
_atom_type_scat_dispersion_imag
_atom_type_scat_Cromer_Mann_a1
_atom_type_scat_Cromer_Mann_a2
_atom_type_scat_Cromer_Mann_a3
_atom_type_scat_Cromer_Mann_a4
_atom_type_scat_Cromer_Mann_b1
_atom_type_scat_Cromer_Mann_b2
_atom_type_scat_Cromer_Mann_b3
_atom_type_scat_Cromer_Mann_b4
_atom_type_scat_Cromer_Mann_c
_atom_type_scat_source
Al 6.0 0.000 0.000 6.42020 3.03870 1.90020 0.74260 1.59360 31.5472 1.96460 85.0886 1.11510 International_Tables_Vol_C
P 6.0 0.000 0.000 6.43450 1.90670 4.17910 27.1570 1.78000 0.52600 1.49080 68.1645 1.11490 International_Tables_Vol_C
O 24.0 0.000 0.000 3.04850 13.2771 2.28680 5.70110 1.54630 0.32390 0.86700 32.9089 0.25080 International_Tables_Vol_C
F 2.0 0.000 0.000 3.53920 10.2825 2.64120 4.29440 1.51700 0.26150 1.02430 26.1476 0.27760 International_Tables_Vol_C
H 0.0 0.000 0.000 0.49300 10.5109 0.32291 26.1257 0.14019 3.14236 0.04081 57.7997 0.00304 International_Tables_Vol_C
N 4.0 0.000 0.000 12.2126 0.00570 3.13220 9.89330 2.01250 28.9975 1.16630 0.58260 -11.529 International_Tables_Vol_C
C 15.667 0.000 0.000 2.31000 20.8439 1.02000 10.2075 1.58860 0.56870 0.86500 51.6512 0.21560 International_Tables_Vol_C

loop_
_geom_angle_atom_site_label_1
_geom_angle_atom_site_label_2
_geom_angle_atom_site_label_3
_geom_angle
_geom_angle_site_symmetry_1
_geom_angle_site_symmetry_3
_geom_angle_publ_flag
O1 Al1 F1 95.25(32) 1_555 1_654 n
O1 Al1 F1 172.6(4) 1_555 -1_656 n
O1 Al1 O3 98.6(4) 1_555 -1_656 n
O1 Al1 O4 92.69(30) 1_555 1_655 n
O1 Al1 O6 93.67(33) 1_555 -1_655 n
F1 Al1 F1 77.37(30) 1_654 -1_656 n
F1 Al1 O3 166.1(4) 1_654 -1_656 n
F1 Al1 O4 84.79(27) 1_654 1_655 n
F1 Al1 O6 86.50(27) 1_654 -1_655 n
F1 Al1 O3 88.82(31) -1_656 -1_656 n
F1 Al1 O4 86.45(28) -1_656 1_655 n
F1 Al1 O6 86.19(29) -1_656 -1_655 n
O3 Al1 O4 92.74(30) -1_656 1_655 n
O3 Al1 O6 94.38(30) -1_656 -1_655 n
O4 Al1 O6 169.6(4) 1_655 -1_655 n
O4 P2 O6 116.4(4) 1_555 1_555 n
O4 P2 O9 105.7(4) 1_555 1_555 n
O4 P2 O10 110.3(4) 1_555 1_555 n
O6 P2 O9 110.1(4) 1_555 1_555 n
O6 P2 O10 107.6(4) 1_555 1_555 n
O9 P2 O10 106.31(34) 1_555 1_555 n
O2 P3 O3 109.9(4) 1_555 1_555 n
O2 P3 O7 108.2(4) 1_555 1_555 n
O2 P3 O11 109.0(4) 1_555 1_555 n
O3 P3 O7 109.3(4) 1_555 1_555 n
O3 P3 O11 113.0(4) 1_555 1_555 n
O7 P3 O11 107.4(4) 1_555 1_555 n
O1 P4 O5 112.0(4) 1_555 -1_665 n
O1 P4 O8 109.0(4) 1_555 1_555 n
O1 P4 O12 113.0(4) 1_555 1_555 n
O5 P4 O8 110.45(35) -1_665 1_555 n
O5 P4 O12 107.3(4) -1_665 1_555 n
O8 P4 O12 104.9(4) 1_555 1_555 n
O5 Al5 O8 110.77(33) 1_555 1_555 n
O5 Al5 O10 110.3(4) 1_555 -1_665 n
O5 Al5 O11 111.2(4) 1_555 -1_666 n
O8 Al5 O10 105.9(4) 1_555 -1_665 n
O8 Al5 O11 107.39(31) 1_555 -1_666 n
O10 Al5 O11 111.11(34) -1_665 -1_666 n
O2 Al6 O7 109.98(34) -1_656 1_555 n
O2 Al6 O9 109.7(4) -1_656 1_555 n
O2 Al6 O12 113.4(4) -1_656 1_555 n
O7 Al6 O9 109.0(4) 1_555 1_555 n
O7 Al6 O12 106.06(33) 1_555 1_555 n
O9 Al6 O12 108.51(33) 1_555 1_555 n
Al1 O1 P4 146.9(5) 1_555 1_555 n
Al1 F1 Al1 102.63(30) 1_456 -1_656 n
P3 O2 Al6 138.5(4) 1_555 -1_656 n
Al1 O3 P3 146.7(4) -1_656 1_555 n
Al1 O4 P2 124.4(4) 1_455 1_555 n
P4 O5 Al5 142.8(5) -1_665 1_555 n
Al1 O6 P2 125.7(5) -1_655 1_555 n
P3 O7 Al6 144.8(5) 1_555 1_555 n
P4 O8 Al5 148.7(4) 1_555 1_555 n
P2 O9 Al6 140.0(5) 1_555 1_555 n
P2 O10 Al5 135.4(5) 1_555 -1_665 n
P3 O11 Al5 150.8(4) 1_555 -1_666 n
P4 O12 Al6 153.6(5) 1_555 1_555 n
C2 N1 C5 109.3533(5) 1_555 1_555 n
C2 N1 C6 127.3311(4) 1_555 1_555 n
C5 N1 C6 123.3156(5) 1_555 1_555 n
N1 C2 N3 107.5914(5) 1_555 1_555 n
N1 C2 C7 124.7451(5) 1_555 1_555 n
N3 C2 C7 127.6635(4) 1_555 1_555 n
C2 N3 C4 109.2148(5) 1_555 1_555 n
C2 N3 C8 128.5002(4) 1_555 1_555 n
C4 N3 C8 122.2850(5) 1_555 1_555 n
N3 C4 C5 106.9827(5) 1_555 1_555 n
N1 C5 C4 106.8577(5) 1_555 1_555 n

loop_
_geom_bond_atom_site_label_1
_geom_bond_atom_site_label_2
_geom_bond_distance
_geom_bond_site_symmetry_2
_geom_bond_publ_flag
Al1 Al1 2.929(8) -1_755 n
Al1 P2 3.046(5) 1_655 n
Al1 P2 3.000(4) -1_655 n
Al1 O1 1.790(8) 1_555 n
Al1 F1 1.843(5) 1_654 n
Al1 F1 1.910(6) -1_656 n
Al1 O3 1.829(7) -1_656 n
Al1 O4 1.903(6) 1_655 n
Al1 O6 1.853(6) -1_655 n
P2 Al1 3.046(5) 1_455 n
P2 Al1 3.000(4) -1_655 n
P2 Al5 3.034(5) -1_665 n
P2 F1 2.775(6) 1_554 n
P2 O4 1.536(7) 1_555 n
P2 O6 1.515(7) 1_555 n
P2 O9 1.548(6) 1_555 n
P2 O10 1.543(6) 1_555 n
P3 Al6 3.043(5) -1_656 n
P3 O2 1.525(7) 1_555 n
P3 O3 1.512(6) 1_555 n
P3 O7 1.552(6) 1_555 n
P3 O11 1.507(6) 1_555 n
P4 O1 1.570(7) 1_555 n
P4 O5 1.592(6) -1_665 n
P4 O8 1.560(6) 1_555 n
P4 O12 1.527(6) 1_555 n
Al5 P2 3.034(5) -1_665 n
Al5 O5 1.677(7) 1_555 n
Al5 O8 1.735(7) 1_555 n
Al5 O10 1.737(7) -1_665 n
Al5 O11 1.759(6) -1_666 n
Al6 P3 3.043(5) -1_656 n
Al6 O2 1.728(7) -1_656 n
Al6 O7 1.724(7) 1_555 n
Al6 O9 1.756(7) 1_555 n
Al6 O12 1.752(6) 1_555 n
O1 Al1 1.790(8) 1_555 n
O1 P4 1.570(7) 1_555 n
F1 Al1 1.843(5) 1_456 n
F1 Al1 1.910(6) -1_656 n
F1 P2 2.775(6) 1_556 n
F1 F1 2.346(9) -1_557 n
O2 P3 1.525(7) 1_555 n
O2 Al6 1.728(7) -1_656 n
O3 Al1 1.829(7) -1_656 n
O3 P3 1.512(6) 1_555 n
O4 Al1 1.903(6) 1_455 n
O4 P2 1.536(7) 1_555 n
O5 P4 1.592(6) -1_665 n
O5 Al5 1.677(7) 1_555 n
O6 Al1 1.853(6) -1_655 n
O6 P2 1.515(7) 1_555 n
O7 P3 1.552(6) 1_555 n
O7 Al6 1.724(7) 1_555 n
O8 P4 1.560(6) 1_555 n
O8 Al5 1.735(7) 1_555 n
O9 P2 1.548(6) 1_555 n
O9 Al6 1.756(7) 1_555 n
O10 P2 1.543(6) 1_555 n
O10 Al5 1.737(7) -1_665 n
O11 P3 1.507(6) 1_555 n
O11 Al5 1.759(6) -1_666 n
O12 P4 1.527(6) 1_555 n
O12 Al6 1.752(6) 1_555 n
N1 C2 1.331500(10) 1_555 n
N1 N3 2.148340(10) 1_555 n
N1 C4 2.193330(20) 1_555 n
N1 C5 1.394510(10) 1_555 n
N1 C6 1.478730(10) 1_555 n
C2 N1 1.331500(10) 1_555 n
C2 N3 1.330910(10) 1_555 n
C2 C4 2.223350(20) 1_555 n
C2 C5 2.224450(20) 1_555 n
C2 C7 1.494340(10) 1_555 n
N3 N1 2.148340(10) 1_555 n
N3 C2 1.330910(10) 1_555 n
N3 C4 1.396060(10) 1_555 n
N3 C5 2.196370(10) 1_555 n
N3 C8 1.480190(10) 1_555 n
C4 N1 2.193330(20) 1_555 n
C4 C2 2.223350(20) 1_555 n
C4 N3 1.396060(10) 1_555 n
C4 C5 1.336170(10) 1_555 n
C5 N1 1.394510(10) 1_555 n
C5 C2 2.224450(20) 1_555 n
C5 N3 2.196370(10) 1_555 n
C5 C4 1.336170(10) 1_555 n
C6 N1 1.478730(10) 1_555 n
C7 C2 1.494340(10) 1_555 n
C8 N3 1.480190(10) 1_555 n

loop_
_gsas_i100_meas
99.17
11.90
100.00
5.46
1.99
13.87
3.11
11.62
78.65
0.24
65.00
40.24
30.43
6.39
2.25
0.01
31.64
22.99
14.13
43.63
2.33
59.60
11.73
6.94
3.90
9.50
2.58
7.17
1.57
9.43
0.87
5.58
15.35
4.41
2.17
16.00
1.52
0.69
69.45
6.78
54.90
77.18
18.23
3.35
3.40
1.15
6.53
0.83
4.13
0.00
0.43
0.09
3.56
0.04
1.57
2.94
4.20
14.14
11.91
0.03
0.91
1.01
5.15
30.75
0.05
0.00
14.42
0.99
0.26
2.08
5.92
8.80
4.64
5.12
0.85
0.33
6.88
0.21
22.70
1.39
0.25
40.78
1.66
2.53
2.55
6.76
0.53
0.11
4.07
10.91
3.25
0.45
1.12
1.38
1.08
2.31
1.47
3.11
2.85
1.80
0.37
0.50
3.38
2.45
0.00
0.64
9.69
2.33
0.75
1.37
6.12
0.01
1.56
0.43
0.84
0.05
0.95
0.13
1.32
1.43
2.02
1.68
1.69
1.92
0.06
0.34
0.26
1.97
4.05
3.08
0.30
0.53
0.72
0.25
0.40
0.73
1.95
0.29
0.15
8.52
0.11
0.39
1.44
0.07
0.03
0.50
1.13
0.58
0.12
6.65
0.19
0.31
0.00
1.92
0.47
1.45
0.32
4.94
0.12
4.80
0.01
1.46
0.04
0.03
0.10
0.07
1.91
0.91
3.27
5.41
4.13
0.01
2.53
1.32
0.01
1.35
0.00
0.08
4.88
0.86
1.07
1.78
0.00
0.00
0.00
0.22
0.42
0.60
0.07
1.61
0.00
0.23
0.10
0.84
0.41
0.05
0.08
0.11
4.25
1.14
0.96
0.00
1.39
0.43
0.58
0.61
0.05
0.30
0.24
0.02
2.28
2.27
0.28
0.41
0.09
0.58
0.96
0.47
3.98
1.64
0.88
0.00
1.50
0.76
0.74
2.34
0.33
0.36
0.00
0.37
0.87
0.69
1.53
0.27
0.07
0.26
0.22
2.75
0.10
0.06
0.11
0.17
0.19
0.02
0.90
4.02
0.29
0.00
0.33
0.89
0.43
0.54
2.54
5.01
6.47
0.03
0.67
0.41
0.64
0.90
0.02
0.05
1.56
0.11
1.11
0.50
0.66
0.03
0.12
4.75
4.56
0.77
0.44
6.56
8.27
0.78
6.13
0.05
0.02
0.21
0.01
5.57
6.21
0.01
0.00
0.71
0.09
0.26
0.06
6.21
0.11
2.65
1.21
0.15
0.38
2.06
2.22
0.01
2.12
1.06
0.12
0.43
0.48
1.38
0.03
0.00
8.87
0.32
1.40
2.13
0.06
0.00
0.44
1.94
0.89
0.02
0.24
1.92
1.20
1.93
1.01
0.07
0.04
1.37
0.21
0.51
0.06
0.48
0.02
2.09
1.08
0.51
3.50
0.01
0.30
1.41
0.42
1.07
0.74
2.12
0.00
0.10
0.00
0.13
1.35
1.42
1.02
0.06
2.63
0.03
0.06
3.81
0.28
0.15
0.14
0.02
0.78
0.01
0.16
0.00
0.40
2.09
0.18
0.08
0.43
0.06
0.86
0.22
0.07
0.83
0.00
0.12
0.05
0.37
0.20
4.38
4.09
0.06
0.01
0.78
0.35
3.57
0.07
1.18
0.04
0.02
0.87
0.79
0.59
0.17
0.16
0.20
5.00
0.04
2.39
0.30
0.39
0.00
1.67
0.41
0.94
6.69
0.03
0.20
1.43
0.02
0.00
0.00
0.06
0.18
1.00
1.34
1.10
1.90
0.08
0.13
0.30
0.05
0.03
0.73
0.74
1.38
0.20
0.11
0.21
0.73
0.08
0.22
1.05
0.00
1.01
0.59
1.89
0.24
0.42
3.32
0.09
0.15
0.79
0.05
3.57
0.46
0.20
0.14
0.72
0.12
0.06
0.33
0.30
1.48
0.05
0.79
0.74
0.03
0.25
0.23
0.42
0.01
0.49
0.05
0.00
0.00
1.43
0.57
0.44
1.84
0.18
0.43
0.76
0.41
0.14
0.60
0.15
0.08
1.20
0.20
0.68
0.35
2.33
3.78
0.00
0.82
0.01
0.00
0.27
0.01
0.01
0.13
0.31
0.09
1.55
0.50
0.92
0.15
0.33
0.16
0.02
0.35
4.56
1.18
2.55
0.27
0.38
0.86
0.08
0.28
0.33
0.17
0.03
1.71
0.41
0.21
0.30
0.23
0.33
0.35
0.08
0.40
0.51
1.34
0.01
0.16
0.56
1.66
0.51
0.55
1.83
0.01
0.39
0.01
0.02
0.22
0.28
1.92
1.64
0.00
1.54
0.95
0.08
0.14
0.00
0.22
0.23
0.09
0.34
0.46
0.42
0.30
0.02
0.03
0.12
1.70
0.02
0.90
1.65
0.03
0.48
1.22
0.69
0.40
0.01
0.04
0.21
0.19
0.53
0.10
0.29
0.02
0.15
0.00
3.37
0.02
0.72
0.20
4.19
0.13
0.06
0.01
0.00
0.26
0.17
0.33
0.03
0.15
0.33
1.57
1.14
0.24
0.78
0.02
0.39
0.70
0.18
3.76
0.00
0.13
0.41
1.88
0.65
0.52
1.08
0.49
0.17
4.01
0.24
0.00
0.01
0.11
6.16
1.71
0.75
0.09
0.05
0.73
3.89
0.07
0.21
0.29
1.27
1.99
1.18
0.13
0.97
0.07
0.03
0.69
0.72
0.56
0.32
0.59
0.01
0.15
3.49
1.12
0.18
0.49
0.08
2.22
0.05
0.39
0.05
0.95
0.56
0.02
0.40
0.57
0.43
0.18
0.84
0.15
0.00
0.02
0.00
0.00
0.11
0.02
3.01
0.81
0.19
0.00
0.00
0.16
0.00
0.00
0.31
2.36
3.43
0.25
0.10
0.14
0.12
0.02
0.00
0.16
0.03
0.13
1.93
0.25
3.16
0.15
0.01
0.12
0.04
0.00
0.39
1.84
2.61
0.38
0.18
0.16
0.01
0.42
0.24
0.12
2.45
4.74
0.20
0.05
0.34
1.58
0.11
5.29
0.20
0.12
0.45
0.01
0.05
0.63
1.15
0.10
0.01
0.01
0.55
0.86
3.75
0.20
0.00
0.00
2.63
0.15
1.22
0.61
0.08
0.04
0.28
0.16
0.00
0.19
1.70
0.13
0.00
0.33
0.29
0.01
0.74
0.23
3.38
1.84
0.01
0.01
0.90
0.30
0.03
0.29
0.02
0.53
0.21
0.11
1.17
0.46
0.32
0.84
0.04
0.21
0.00
1.46
2.46
0.95
0.78
0.01
1.33
0.70
2.19
0.27
0.15
0.03
0.28
0.31
0.02
0.06
2.05
0.00
0.25
0.00
0.00
0.02
0.65
0.41
2.65
0.02
0.02
0.06
0.00
0.12
0.57
0.03
0.70
0.22
0.18
0.10
0.02
1.72
0.03
0.23
0.02
0.00
1.01
0.02
0.61
1.65
1.09
0.30
0.20
1.00
0.03
0.02
0.42
0.18
0.36
1.00
0.30
0.15
0.19
0.48
0.97
0.17
0.00
0.24
0.03
0.00
0.87
0.00
0.00
0.85
0.08
1.53
0.77
0.59
0.14
0.07
0.17
0.90
0.00
0.35
0.48
0.21
0.02
0.13
1.12
0.44
0.18
0.53
0.07
0.52
0.03
0.05
0.41
0.29
0.23
1.18
1.41
2.45
0.20
0.10
0.12
0.11
0.10
0.00
1.09
0.05
1.38
0.06
0.08
2.05
0.54
0.01
3.35
0.00
0.01
0.68
0.65
0.08
0.21
0.18
0.00
0.69
0.29
0.06
1.17
0.11
0.03
0.19
0.12
0.65
0.03
0.35
0.39
0.15
0.04
0.20
0.01
0.25
0.39
0.00
0.28
0.99
0.01
0.11
0.41
0.24
0.00
0.07
0.06
0.06
0.55
0.12
0.10
2.04
0.00
0.04
0.03
0.01
0.38
0.50
0.02
0.00
0.04
0.87
0.00
0.43
0.01
0.19
0.05
0.01
0.01
0.00
0.23
0.01
1.40
0.68
1.05
1.31
0.23
0.50
0.24
1.94
0.90
0.97
1.04
0.79
0.05
0.00
0.06
0.16
0.69
0.02
0.13
0.05
0.80
0.11
0.03
0.02
0.00
0.13
0.00
0.65
0.17
0.75
0.05
0.21
0.82
0.19
0.34
0.45
0.13
0.44
0.24
0.85
0.05
0.05
1.39
0.53
0.89
0.01
0.10
0.44
0.25
2.42
0.21
0.00
0.00
0.70
0.36
2.26
0.00
0.00
0.15
1.41
0.34
0.01
0.51
0.39
0.11
0.01
0.78
0.35
0.59
0.39
0.52
0.36
0.20
0.00
1.40
0.10
0.25
0.06
0.29
0.02
0.01
0.11
0.01
0.12
0.71
0.05
0.11
0.09
0.08
0.30
0.03
0.26
0.03
0.34
0.05
0.37
0.02
0.00
1.91
0.00
0.00
0.06
0.22
0.00
1.17
0.09
0.08
0.01
0.21
0.27
0.00
0.02
0.37
0.04
0.14
0.25
0.60
0.08
0.17
1.09
0.17
0.01
0.12
0.25
0.34
0.03
0.14
2.42
0.32
0.21
0.49
0.03
0.01
0.00
0.07
0.42
0.32
0.01
0.80
0.41
1.84
0.58
0.05
0.44
0.12
0.22
0.18
0.02
0.05
0.39
0.00
0.05
0.43
0.00
0.00
0.31
0.06
0.02
0.22
0.01
0.24
0.14
0.20
0.10
0.04
0.04
0.09
0.14
0.11
0.36
0.00
0.91
0.24
0.03
0.00
0.03
0.17
0.10
0.32
0.36
1.92
1.08
0.47
0.26
0.06
0.06
0.00
0.32
0.09
0.00
0.18
0.00
0.14
0.15
0.03
0.00
2.20
0.30
0.01
0.52
0.29
0.00
0.00
0.00
0.05
0.00
0.00
0.02
0.33
0.00
0.00
0.07
1.05
0.26
0.50
0.66
0.08
0.47
0.49
0.01
0.01
0.13
0.09
0.01
0.14
0.07
0.01
0.08
0.50
0.04
0.80
0.31
0.16
0.00
0.00
0.00
0.01
0.00
0.01
0.62
0.10
0.11
0.03
0.01
0.06
0.00
0.18
0.00
0.22
0.17
0.00
0.21
0.78
0.73
0.05
0.08
0.01
0.26
0.12
0.05
0.01
0.00
0.02
0.40
0.12
0.03
0.17
0.10
0.28
0.07
0.50
0.21
0.08
0.02
0.22
0.15
0.02
0.00
0.50
0.54
0.04
0.00
0.04
0.20
0.00
0.02
0.00
0.01
0.03
0.71
0.05
0.20
0.26
0.00
0.09
0.01
0.00
0.01
0.03
0.04
0.40
0.01
0.14
0.14
0.30
0.20
0.25
0.00
0.14
0.13
0.13
0.00
0.01
0.13
0.05
0.00
0.04
0.44
0.00
0.16
0.01
1.54
0.61
0.21
0.37
0.04
0.32
0.07
0.07
0.13
0.12
0.07
0.18
0.00
0.00
0.11
0.05
0.33
0.18
0.04
0.00
0.11
0.00
0.14
0.90
0.59
0.16
0.09
0.00
0.03
0.41
0.00
0.00
0.13
0.19
1.14
0.00
0.03
0.09
0.03
0.00
0.07
0.08
0.09
0.12
1.50
0.06
0.24
0.05
0.08
0.04
0.45
0.03
0.00
0.11
0.00
0.00
0.09
0.45
0.10
0.01
0.00
0.01
0.06
0.05
0.12
0.01
0.42
0.00
0.20
0.16
0.00
0.00
0.12
0.06
0.03
0.06
0.05
0.02
0.21
0.42
0.41
0.00
0.01
0.86
0.18
0.00
0.02
0.13
0.09
0.00
0.00
0.00
0.05
0.05
0.34
0.06
0.20
0.55
0.00
0.02
0.04
0.03
0.16
0.01
0.01
0.19
0.02
0.07
0.13
0.50
0.02
0.08
0.01
0.32
0.06
0.12
0.00
0.01
0.01
0.11
0.02
0.01
0.01
0.53
0.05
0.08
0.03
0.02
0.04
0.08
0.02
1.56
0.00
0.01
0.00
0.06
0.00
0.00
0.13
0.01
0.12
0.04
0.13
0.02
0.00
0.01
0.15
0.02
0.09
0.13
0.01
0.38
0.34
0.28
0.80
0.26
0.06
0.02
0.05
0.62
0.02
0.00
0.08
0.05
0.34
0.00
0.17
0.09
0.00
0.45
0.01
0.04
0.10
0.12
0.70
0.13
0.05
0.33
0.14
0.03
0.00
0.09
0.36
0.14
0.34
0.00
0.51
0.14
0.20
0.12
0.18
0.27
0.04
0.01
0.99
0.00
0.52
0.63
0.00
0.17
0.06
0.24
0.00
0.05
0.00
0.01
0.01
0.52
0.14
0.39
0.35
0.18
0.00
0.18
0.42
0.15
0.00
0.34
0.00
0.42
0.11
0.00
0.01
0.01
0.32
0.01
0.04
0.01
0.03
0.00
0.85
0.10
1.19
0.00
0.10
0.06
0.34
0.13
0.64
0.02
0.18
0.32
0.09
0.47
0.01
0.07
0.13
0.05
0.08
0.03
0.01
0.07
0.22
0.21
0.02
0.67
1.80
0.24
0.32
0.23
0.02
0.03
0.02
0.00
0.47
0.00
0.00
0.02
0.04
0.03
0.01
0.11
0.00
0.77
0.03
0.10
0.18
0.28
0.02
0.36
0.05
0.09
0.02
0.33
0.00
0.00
0.33
0.04
0.09
0.00
0.11
0.05
0.03
0.00
0.02
0.08
0.05
0.04
0.23
0.02
0.05
0.09
0.09
0.07
0.09
0.30
0.00
0.01
0.09
0.27
0.29
0.03
1.13
0.02
0.66
0.84
0.11
0.01
0.01
0.02
0.07
0.18
0.14
0.00
0.05
0.00
0.04
0.47
0.25
0.10
0.01
0.02
0.27
0.00
0.13
0.21
0.03
0.01
0.00
0.00
0.83
0.14
0.07
0.08
0.21
0.54
0.12
0.06
0.76
0.02
0.02
0.05
0.09
0.04
0.01
0.16
0.03
0.06
0.51
0.00
0.10
0.03
0.03
0.04
0.10
0.02
0.14
0.19
0.78
0.05
0.11
0.00
0.15
0.14
0.07
0.00
0.00
0.01
0.02
0.13
0.33
0.38
0.01
0.02
0.01
0.01
0.02
0.07
0.15
0.01
0.26
1.15
0.02
0.04
0.34
0.07
0.10
0.00
0.06
0.28
0.00
0.00
0.76
0.26
0.00
0.01
0.77
0.04
0.05
0.26
0.02
0.08
0.08
0.58
0.02
0.06
0.11
0.03
0.02
0.07
0.03
0.12
0.40
0.07
0.19
0.24
0.04
0.35
0.09
0.01
0.03
0.15
0.06
0.03
0.01
0.11
0.07
0.05
0.09
0.15
0.03
0.00
0.06
0.59
0.10
0.06
0.10
0.05
0.00
0.40
0.66
0.01
0.05
0.00
0.00
0.72
0.30
0.02
1.07
0.03
0.01
0.07
0.06
0.00
0.06
0.03
0.07
0.05
0.02
0.03
0.03
0.00
0.18
0.05
0.40
0.10
0.02
0.00
0.27
0.09
0.21
0.35
0.02
0.09
0.25
0.14
0.08
0.26
0.00
0.24
0.00
0.02
0.00
0.05
0.19
0.18
0.01
0.02
0.23
0.01
0.07
0.30
0.00
0.05
0.02
0.01
0.01
0.06
0.00
0.12
0.00
0.18
0.01
0.05
0.01
0.04
0.02
0.00
0.01
0.15
1.11
0.17
0.03
0.12
0.03
0.02
0.01
0.05
0.00
0.25
0.01
0.04
0.06
0.00
0.10
0.11
0.16
0.62
0.06
0.04
0.06
0.03
0.00
0.02
0.15
0.30
0.26
0.02
0.05
0.29
0.01
0.01
0.05
0.05
0.60
0.16
0.03
0.07
0.26
0.06
0.05
0.41
0.01
0.39
0.31
0.00
0.05
0.31
0.04
0.11
0.41
0.17
0.11
0.04
0.02
0.93
0.01
0.08
0.08
0.12
0.00
0.03
0.01
0.01
0.25
0.01
0.34
0.02
0.03
0.03
0.11
0.06
0.02
0.01
0.04
0.02
0.01
0.01
0.00
0.30
0.07
0.06
0.00
0.02
0.10
0.00
0.00
0.09
0.02
0.03
0.09
0.02
0.08
0.01
0.19
0.08
0.09
0.13
0.38
0.12
0.00
0.04
0.40
0.00
0.01
0.13
0.22
0.01
0.09
0.10
0.07
0.00
0.00
0.04
0.10
0.11
0.19
0.05
0.02
0.12
0.10
0.04
0.14
0.01
0.00
0.26
0.17
0.00
0.23
0.05
0.00
0.00
0.08
0.01
0.00
0.01
0.18
0.12
0.09
0.03
0.02
0.05
0.19
0.01
0.08
0.02
0.00
0.00
0.03
0.04
0.01
0.01
0.24
0.02
0.00
0.15
0.03
0.01
0.01
0.11
0.03
0.04
0.21
0.00
0.01
0.09
0.04
0.03
0.09
0.54
0.01
0.01
0.31
0.02
0.01
0.00
0.15
0.12
0.00
0.01
0.34
0.02
0.32
0.00
1.25
0.06
0.40
0.41
0.00
0.14
0.00
0.06
0.01
0.05
0.10
0.01
0.06
0.03
0.00
0.55
0.00
0.00
0.07
0.03
0.00
0.02
0.02
0.01
0.01
0.10
0.14
0.00
0.10
0.20
0.00
0.00
0.05
0.04
0.00
0.18
0.02
0.61
0.02
0.00
0.02
0.27
0.11
0.38
0.05
0.32
0.03
0.03
0.11
0.06
0.03
0.03
0.01
0.03
0.10
0.04
0.02
0.06
0.08
0.00
0.41
0.24
0.15
0.01
0.00
0.06
0.02
0.01
0.07
0.68
0.04
0.00
0.03
0.00
0.02
0.12
0.15
0.00
0.00
0.00
0.04
0.48
0.00
0.00
0.11
0.01
0.03
0.09
0.13
0.00
0.00
0.03
0.03
0.07
0.02
0.05
0.32
0.73
0.08
0.05
1.34
0.14
0.07
0.21
0.43
0.00
0.01
0.02
0.08
0.16
0.04
0.00
0.03
0.04
0.16
0.23
0.07
0.16
0.00
0.01
0.11
0.35
0.19
0.41
0.08
0.02
0.03
0.00
0.25
0.23
0.08
0.04
0.12
0.36
0.07
0.07
0.00
0.02
0.02
0.10
0.06
0.06
0.00
0.11
0.02
0.03
0.08
0.04
0.05
0.12
0.04
0.29
0.06
0.07
0.01
0.01
0.10
0.06
0.27
0.00
0.01
0.02
0.00
0.03
0.01
0.00
0.03
0.06
0.15
0.02
0.05
0.00
0.04
0.37
0.00
0.11
0.18
0.09
0.05
0.05
0.01
0.01
0.00
0.00
0.06
0.02
0.07
0.00
0.18
0.19
0.02
0.17
0.00
0.02
0.11
0.01
0.00
0.04
0.07
0.00
0.07
0.03
0.00
0.00
0.24
0.03
0.15
0.46
0.22
0.06
0.01
0.36
0.32
0.05
0.01
0.04
0.00
0.16
0.07
0.00
0.03
0.00
0.24
0.02
0.05
0.01
0.06
0.01
0.08
0.00
0.00
0.01
0.01
0.08
0.03
0.03
0.00
0.15
0.07
0.02
0.20
0.01
0.00
0.05
0.02
0.23
0.01
0.02
0.00
0.01
0.01
0.04
0.15
0.03
0.14
0.09
0.29
0.01
0.22
0.01
0.00
0.01
0.04
0.41
0.00
0.03
0.06
0.00
0.01
0.00
0.00
0.03
0.12
0.10
0.00
0.11
0.18
0.01
0.08
0.02
0.01
0.07
0.06
0.06
0.00
0.08
0.00
0.04
0.00
0.00
0.07
0.00
0.00
0.02
0.00
0.00
0.19
0.00
0.00
0.69
0.06
0.26
0.01
0.00
0.03
0.19
0.13
0.05
0.50
0.77
0.05
0.12
0.08
0.02
0.27
0.12
0.01
0.06
0.17
0.07
0.05
0.06
0.17
0.08
0.41
0.11
0.13
0.01
0.03
0.19
0.08
0.04
0.00
0.00
0.04
0.00
0.17
0.10
0.01
0.04
0.06
0.12
0.00
0.08
0.00
0.03
0.02
0.05
0.33
0.15
0.04
0.17
0.18
0.21
0.00
0.05
0.01
0.09
0.26
0.10
0.01
0.20
0.01
0.01
0.04
0.08
0.27
0.07
0.01
0.00
0.00
0.12
0.05
0.00
0.05
0.00
0.17
0.00
0.00
0.00
0.05
0.74
0.07
0.00
0.03
0.02
0.00
0.00
0.01
0.06
0.00
0.34
0.06
0.01
0.05
0.02
0.00
0.03
0.00
0.19
0.00
0.09
0.00
0.02
0.00
0.09
0.00
0.01
0.02
0.06
0.00
0.01
0.15
0.04
0.70
0.22
0.04
0.06
0.09
0.00
0.00
0.01
0.21
0.08
0.01
0.23
0.01
0.22
0.15
0.26
0.36
0.00
0.01
0.13
0.05
0.01
0.01
0.13
0.17
0.05
0.10
0.16
0.00
0.01
0.09
0.05
0.25
0.00
0.02
0.05
0.04
0.05
0.08
0.00
0.14
0.08
0.03
0.05
0.10
0.01
0.01
0.02
0.20
0.03
0.03
0.05
0.62
0.14
0.13
0.09
0.02
0.45
0.05
0.01
0.12
0.21
0.01
0.00
0.19
0.11
0.05
0.00
0.00
0.01
0.03
0.15
0.31
0.01
0.00
0.03
0.20
0.05
0.12
0.06
0.03
0.03
0.02
0.03
0.01
0.04
0.05
0.02
0.00
0.07
0.04
0.07
0.02
0.00
0.03
0.00
0.00
0.04
0.10
0.01
0.06
0.00
0.03
0.29
0.17
0.08
0.00
0.08
0.00
0.09
0.01
0.26
0.01
0.00
0.00
0.06
0.00
0.04
0.60
0.09
0.02
0.13
0.01
0.00
0.00
0.13
0.07
0.11
0.03
0.00
0.00
0.00
0.00
0.05
0.02
0.00
0.05
0.05
0.02
0.01
0.00
0.00
0.08
0.02
0.01
0.04
0.00
0.01
0.00
0.15
0.16
0.04
0.01
0.02
0.02
0.01
0.03
0.01
0.08
0.02
0.08
0.03
0.06
0.02
0.00
0.03
0.02
0.33
0.00
0.04
0.01
0.19
0.08
0.23
0.00
0.01
0.00
0.02
0.00
0.03
0.00
0.01
0.42
0.00
0.03
0.00
0.01
0.12
0.06
0.02
0.02
0.14
0.00
0.03
0.09
0.10
0.22
0.00
0.07
0.00
0.10
0.00
0.01
0.12
0.05
0.21
0.05
0.07
0.16
0.00
0.05
0.03
0.04
0.10
0.00
0.03
0.04
0.00
0.19
0.02
0.53
0.01
0.00
0.01
0.04
0.02
0.07
0.00
0.00
0.00
0.20
0.23
0.05
0.01
0.03
0.05
0.01
0.09
0.02
0.40
0.03
0.08
0.01
0.05
0.03
0.04
0.02
0.01
0.00
0.54
0.44
0.09
0.00
0.00
0.05
0.32
0.24
0.00
0.00
0.08
0.02
0.07
0.01
0.02
0.00
0.02
0.00
0.09
0.12
0.07
0.06
0.05
0.10
0.03
0.04
0.00
0.03
0.00
0.02
0.03
0.14
0.01
0.01
0.02
0.11
0.01
0.01
0.07
0.00
0.00
0.04
0.01
0.01
0.06
0.00
0.02
0.24
0.00
0.01
0.06
0.06
0.03
0.06
0.06
0.00
0.42
0.12
0.06
0.03
0.02
0.04
0.00
0.03
0.10
0.00
0.00
0.05
0.13
0.03
0.01
0.01
0.09
0.01
0.00
0.00
0.02
0.01
0.26
0.02
0.04
0.25
0.05
0.04
0.06
0.05
0.06
0.20
0.00
0.01
0.01
0.03
0.00
0.05
0.17
0.08
0.02
0.07
0.01
0.03
0.18
0.02
0.01
0.00
0.12
0.07
0.01
0.07
0.01
0.05
0.00
0.02
0.28
0.01
0.03
0.17
0.00
0.18
0.02
0.20
0.02
0.01
0.20
0.00
0.04
0.07
0.01
0.02
0.18
0.00
0.09
0.07
0.01
0.14
0.05
0.03
0.05
0.08
0.03
0.22
0.09
0.02
0.00
0.01
0.02
0.00
0.25
0.12
0.01
0.01
0.08
0.03
0.20
0.06
0.02
0.00
0.03
0.00
0.01
0.08
0.18
0.08
0.04
0.06
0.08
0.26
0.00
0.16
0.04
0.00
0.06
0.02
0.21
0.07
0.06
0.13
0.00
0.01
0.00
0.00
0.03
0.00
0.00
0.04
0.01
0.20
0.00
0.01
0.00
0.07
0.00
0.16
0.01
0.05
0.13
0.02
0.11
0.16
0.04
0.06
0.01
0.07
0.01
0.12
0.12
0.06
0.00
0.01
0.09
0.04
0.50
0.06
0.00
0.00
0.00
0.01
0.05
0.01
0.00
0.04
0.02
0.15
0.09
0.02
0.04
0.13
0.00
0.04
0.00
0.05
0.02
0.02
0.03
0.00
0.11
0.26
0.02
0.03
0.12
0.00
0.04
0.00
0.04
0.05
0.02
0.03
0.12
0.00
0.01
0.08
0.01
0.06
0.00
0.04
0.02
0.11
0.18
0.00
0.19
0.00
0.30
0.07
0.04
0.01
0.06
0.12
0.01
0.38
0.01
0.00
0.01
0.01
0.10
0.00
0.00
0.02
0.06
0.07
0.18
0.00
0.10
0.08
0.02
0.00
0.06
0.34
0.00
1.19
0.04
0.25
0.11
0.00
0.31
0.00
0.00
0.14
0.00
0.01
0.01
0.00
0.02
0.01
0.16
0.01
0.02
0.00
0.12
0.17
0.10
0.00
0.07
0.00
0.00
0.02
0.00
0.01
0.02
0.01
0.06
0.02
0.00
0.02
0.04
0.00
0.10
0.09
0.05
0.01
0.04
0.01
0.01
0.00
0.00
0.03
0.00
0.02
0.04
0.23
0.23
0.19
0.01
0.11
0.00
0.00
0.02
0.03
0.04
0.03
0.21
0.21
0.11
0.04
0.00
0.13
0.00
0.00
0.19
0.00
0.02
0.08
0.00
0.02
0.10
0.18
0.13
0.06
0.00
0.05
0.00
0.02
0.15
0.01
0.04
0.11
0.20
0.13
0.11
0.01
0.00
0.00
0.04
0.02
0.40
0.02
0.11
0.22
0.03
0.15
0.00
0.06
0.00
0.01
0.09
0.01
0.00
0.00
0.95
0.11
0.01
0.16
0.03
0.04
0.02
0.00
0.00
0.00
0.00
0.22
0.02
0.01
0.00
0.04
0.01
0.09
0.12
0.04
0.00
0.00
0.09
0.04
0.05
0.09
0.00
0.02
0.02
0.01
0.00
0.00
0.01
0.00
0.19
0.00
0.03
0.10
0.17
0.00
0.32
0.06
0.07
0.00
0.01
0.12
0.14
0.01
0.01
0.13
0.01
0.04
0.04
0.01
0.01
0.05
0.02
0.01
0.00
0.06
0.09
0.09
0.00
0.00
0.00
0.00
0.03
0.02
0.02
0.00
0.06
0.00
0.00
0.02
0.05
0.01
0.40
0.03
0.00
0.05
0.00
0.01
0.00
0.13
0.00
0.12
0.01
0.02
0.25
0.16
0.04
0.02
0.00
0.01
0.00
0.00
0.09
0.20
0.04
0.01
0.01
0.01
0.00
0.08
0.09
0.01
0.07
0.03
0.15
0.01
0.13
0.01
0.14
0.00
0.13
0.03
0.00
0.04
0.03
0.03
0.07
0.00
0.01
0.02
0.02
0.01
0.13
0.01
0.00
0.00
0.05
0.01
0.04
0.32
0.02
0.01
0.03
0.00
0.00
0.00
0.08
0.08
0.12
0.00
0.17
0.02
0.04
0.00
0.04
0.03
0.01
0.03
0.07
0.02
0.02
0.03
0.01
0.08
0.02
0.00
0.03
0.07
0.00
0.01
0.02
0.29
0.17
0.06
0.05
0.01
0.04
0.14
0.02
0.04
